data_4100793
loop_
_publ_author_name
'Yasuhiro Arikawa'
'Yoshimasa Nishimura'
'Kenta Ikeda'
'Masayoshi Onishi'

_publ_contact_author_address
;
    Department of Applied Chemistry
    Faculty of Engineering
    Nagasaki University
    Nagasaki 852-8521
    Japan
;
_publ_contact_author_email onishi@net.nagasaki-u.ac.jp
_publ_contact_author_fax +81-95-819-2684
_publ_contact_author_name 'Masayoshi Onishi '
_publ_contact_author_phone +81-95-819-2671
_publ_section_title
;
Hydration of Nitrosylruthenium Bis(alkynyl) Complexes with
Hydrotris(pyrazolyl)borate: Insertion/Hydration and Double Hydration
Products
;
_journal_name_full 'Journal of the American Chemical Society'
_journal_page_first 3706
_journal_page_last 3707
_journal_paper_doi 10.1021/ja039365k
_journal_volume 126
_journal_year 2004
_chemical_formula_moiety 'C25 H22 B N7 O2 Ru '
_chemical_formula_sum 'C25 H22 B N7 O2 Ru'
_chemical_formula_weight 564.37
_space_group_IT_number 15
_symmetry_cell_setting monoclinic
_symmetry_space_group_name_Hall '-C 2yc'
_symmetry_space_group_name_H-M 'C 1 2/c 1'
_cell_angle_alpha 90
_cell_angle_beta 101.440(1)
_cell_angle_gamma 90
_cell_formula_units_Z 8
_cell_length_a 23.365(4)
_cell_length_b 10.1610(8)
_cell_length_c 23.375(1)
_cell_measurement_temperature 295.2
_cell_volume 5439(1)
_exptl_crystal_density_diffrn 1.378
_cod_original_sg_symbol_H-M 'C 2/c'
_cod_original_formula_sum 'C25 H22 B N7 O2 Ru '
_cod_database_code 4100793

loop_
_symmetry_equiv_pos_as_xyz
x,y,z
-x,y,1/2-z
-x,-y,-z
x,-y,1/2+z
1/2+x,1/2+y,z
1/2-x,1/2+y,1/2-z
1/2-x,1/2-y,-z
1/2+x,1/2-y,1/2+z

loop_
_atom_site_label
_atom_site_type_symbol
_atom_site_fract_x
_atom_site_fract_y
_atom_site_fract_z
_atom_site_U_iso_or_equiv
_atom_site_adp_type
_atom_site_occupancy
_atom_site_calc_flag
_atom_site_refinement_flags
_atom_site_disorder_assembly
_atom_site_disorder_group
Ru Ru 0.16330(4) 0.04357(8) 0.11788(3) 0.0429(2) Uani 1.00 d . . .
O(1) O 0.1647(4) 0.2363(8) 0.2096(4) 0.106(4) Uani 1.00 d . . .
O(2) O 0.1121(4) 0.3712(8) 0.0687(4) 0.091(3) Uani 1.00 d . . .
N(1) N 0.1647(4) 0.1619(8) 0.1717(3) 0.063(3) Uani 1.00 d . . .
N(2) N 0.1589(3) -0.1035(7) 0.0558(3) 0.038(2) Uani 1.00 d . . .
N(3) N 0.1215(3) -0.2055(7) 0.0555(3) 0.046(2) Uani 1.00 d . . .
N(4) N 0.1612(3) -0.1163(8) 0.1760(3) 0.048(3) Uani 1.00 d . . .
N(5) N 0.1200(4) -0.2120(8) 0.1604(3) 0.052(3) Uani 1.00 d . . .
N(6) N 0.0706(3) 0.0333(9) 0.0968(3) 0.050(2) Uani 1.00 d . . .
N(7) N 0.0441(4) -0.0873(8) 0.0934(3) 0.053(3) Uani 1.00 d . . .
C(1) C 0.1881(4) -0.1299(9) 0.0118(4) 0.048(3) Uani 1.00 d . . .
C(2) C 0.1701(5) -0.245(1) -0.0159(4) 0.052(3) Uani 1.00 d . . .
C(3) C 0.1286(5) -0.2907(9) 0.0117(5) 0.063(4) Uani 1.00 d . . .
C(4) C 0.1922(5) -0.145(1) 0.2291(4) 0.062(4) Uani 1.00 d . . .
C(5) C 0.1716(6) -0.260(1) 0.2488(5) 0.086(5) Uani 1.00 d . . .
C(6) C 0.1251(6) -0.304(1) 0.2049(5) 0.079(5) Uani 1.00 d . . .
C(7) C 0.0293(5) 0.127(1) 0.0832(4) 0.067(4) Uani 1.00 d . . .
C(8) C -0.0259(5) 0.060(1) 0.0725(5) 0.081(4) Uani 1.00 d . . .
C(9) C -0.0138(5) -0.074(1) 0.0780(5) 0.070(4) Uani 1.00 d . . .
C(10) C 0.1628(4) 0.1826(10) 0.0484(4) 0.054(3) Uani 1.00 d . . .
C(11) C 0.1588(6) 0.316(1) 0.0683(4) 0.064(4) Uani 1.00 d . . .
C(12) C 0.2153(5) 0.393(1) 0.0930(4) 0.056(3) Uani 1.00 d . . .
C(13) C 0.2104(6) 0.517(1) 0.1165(6) 0.075(4) Uani 1.00 d . . .
C(14) C 0.2558(9) 0.590(1) 0.1394(6) 0.102(6) Uani 1.00 d . . .
C(15) C 0.3122(8) 0.547(1) 0.1385(5) 0.096(5) Uani 1.00 d . . .
C(16) C 0.3198(6) 0.417(1) 0.1141(6) 0.086(5) Uani 1.00 d . . .
C(17) C 0.2694(5) 0.344(1) 0.0911(5) 0.064(4) Uani 1.00 d . . .
C(18) C 0.2508(4) 0.0267(8) 0.1282(4) 0.042(3) Uani 1.00 d . . .
C(19) C 0.3007(5) 0.0092(9) 0.1317(4) 0.047(3) Uani 1.00 d . . .
C(20) C 0.3634(5) -0.0056(9) 0.1312(4) 0.053(3) Uani 1.00 d . . .
C(21) C 0.3882(5) 0.054(1) 0.0880(5) 0.070(4) Uani 1.00 d . . .
C(22) C 0.4444(6) 0.043(1) 0.0845(6) 0.090(5) Uani 1.00 d . . .
C(23) C 0.4796(7) -0.034(2) 0.1243(8) 0.104(6) Uani 1.00 d . . .
C(24) C 0.4575(6) -0.099(2) 0.1634(8) 0.123(7) Uani 1.00 d . . .
C(25) C 0.3990(6) -0.085(1) 0.1695(6) 0.099(5) Uani 1.00 d . . .
B B 0.0809(5) -0.212(1) 0.0994(5) 0.059(4) Uani 1.00 d . . .
H(1) H 0.0436 -0.2828 0.0854 0.0475 Uiso 1.00 calc . . .
H(2) H 0.2181 -0.0735 0.0016 0.0575 Uiso 1.00 calc . . .
H(3) H 0.1840 -0.2852 -0.0482 0.0625 Uiso 1.00 calc . . .
H(4) H 0.1069 -0.3718 0.0021 0.0762 Uiso 1.00 calc . . .
H(5) H 0.2242 -0.0924 0.2505 0.0749 Uiso 1.00 calc . . .
H(6) H 0.1864 -0.3032 0.2858 0.1031 Uiso 1.00 calc . . .
H(7) H 0.1016 -0.3821 0.2057 0.0950 Uiso 1.00 calc . . .
H(8) H 0.0356 0.2211 0.0811 0.0808 Uiso 1.00 calc . . .
H(9) H -0.0642 0.1000 0.0631 0.0974 Uiso 1.00 calc . . .
H(10) H -0.0422 -0.1449 0.0719 0.0838 Uiso 1.00 calc . . .
H(11) H 0.1986 0.1729 0.0337 0.0649 Uiso 1.00 calc . . .
H(12) H 0.1296 0.1646 0.0173 0.0649 Uiso 1.00 calc . . .
H(13) H 0.1716 0.5523 0.1158 0.0900 Uiso 1.00 calc . . .
H(14) H 0.2499 0.6737 0.1571 0.1221 Uiso 1.00 calc . . .
H(15) H 0.3458 0.6015 0.1537 0.1152 Uiso 1.00 calc . . .
H(16) H 0.3584 0.3821 0.1138 0.1037 Uiso 1.00 calc . . .
H(17) H 0.2730 0.2583 0.0738 0.0769 Uiso 1.00 calc . . .
H(18) H 0.3630 0.1060 0.0586 0.0838 Uiso 1.00 calc . . .
H(19) H 0.4596 0.0881 0.0542 0.1083 Uiso 1.00 calc . . .
H(20) H 0.5209 -0.0405 0.1239 0.1252 Uiso 1.00 calc . . .
H(21) H 0.4826 -0.1587 0.1893 0.1476 Uiso 1.00 calc . . .
H(22) H 0.3845 -0.1318 0.2000 0.1185 Uiso 1.00 calc . . .

loop_
_atom_site_aniso_label
_atom_site_aniso_U_11
_atom_site_aniso_U_22
_atom_site_aniso_U_33
_atom_site_aniso_U_12
_atom_site_aniso_U_13
_atom_site_aniso_U_23
Ru 0.0433(5) 0.0419(4) 0.0425(4) 0.0048(5) 0.0062(3) -0.0027(5)
O(1) 0.150(9) 0.086(6) 0.091(6) -0.002(6) 0.046(6) -0.041(5)
O(2) 0.071(6) 0.069(5) 0.139(8) 0.026(5) 0.034(5) 0.026(5)
N(1) 0.081(7) 0.055(6) 0.053(5) 0.011(5) 0.013(5) -0.012(5)
N(2) 0.035(5) 0.041(4) 0.037(4) 0.002(4) 0.004(4) -0.001(3)
N(3) 0.037(5) 0.049(5) 0.051(5) -0.001(4) 0.009(4) 0.002(4)
N(4) 0.048(6) 0.056(5) 0.040(5) 0.004(4) 0.011(4) 0.001(4)
N(5) 0.053(6) 0.059(5) 0.046(5) 0.008(5) 0.012(4) 0.010(4)
N(6) 0.039(5) 0.056(5) 0.057(5) 0.014(5) 0.015(4) 0.008(5)
N(7) 0.032(5) 0.056(6) 0.069(5) 0.008(4) 0.006(4) 0.006(4)
C(1) 0.049(6) 0.052(6) 0.044(5) 0.005(5) 0.010(5) 0.005(5)
C(2) 0.059(7) 0.059(7) 0.042(6) 0.004(6) 0.018(5) -0.011(5)
C(3) 0.067(8) 0.039(6) 0.071(7) 0.004(6) -0.018(6) -0.023(5)
C(4) 0.065(8) 0.074(8) 0.047(6) 0.017(7) 0.008(6) 0.006(6)
C(5) 0.11(1) 0.09(1) 0.056(7) 0.030(9) 0.012(7) 0.019(7)
C(6) 0.10(1) 0.070(8) 0.082(8) 0.026(8) 0.050(8) 0.036(7)
C(7) 0.053(8) 0.080(8) 0.072(7) 0.027(7) 0.020(6) 0.007(6)
C(8) 0.041(7) 0.13(1) 0.076(8) 0.025(8) 0.011(6) 0.023(8)
C(9) 0.035(7) 0.088(10) 0.088(8) 0.011(6) 0.015(6) 0.009(7)
C(10) 0.058(7) 0.052(6) 0.053(6) -0.007(6) 0.011(5) -0.007(5)
C(11) 0.081(9) 0.057(7) 0.057(7) 0.014(7) 0.023(6) 0.019(6)
C(12) 0.072(9) 0.041(6) 0.058(6) 0.006(6) 0.023(6) 0.011(5)
C(13) 0.073(9) 0.049(8) 0.103(10) 0.005(6) 0.017(7) -0.009(7)
C(14) 0.14(2) 0.068(9) 0.10(1) 0.01(1) 0.05(1) -0.014(8)
C(15) 0.15(1) 0.068(9) 0.071(8) -0.05(1) 0.020(9) 0.003(8)
C(16) 0.10(1) 0.08(1) 0.085(9) 0.001(8) 0.039(8) 0.030(7)
C(17) 0.068(8) 0.048(7) 0.080(8) -0.006(6) 0.025(7) -0.004(6)
C(18) 0.044(6) 0.033(5) 0.051(5) -0.003(5) 0.017(5) -0.005(4)
C(19) 0.045(7) 0.045(6) 0.050(6) -0.002(5) 0.008(5) -0.022(4)
C(20) 0.048(6) 0.049(6) 0.058(6) -0.006(5) 0.003(5) -0.016(5)
C(21) 0.046(7) 0.069(7) 0.097(8) -0.009(7) 0.021(6) -0.017(7)
C(22) 0.073(10) 0.082(9) 0.12(1) -0.023(9) 0.040(8) -0.038(9)
C(23) 0.09(1) 0.08(1) 0.15(2) -0.001(10) 0.05(1) -0.03(1)
C(24) 0.051(10) 0.11(1) 0.20(2) 0.035(9) 0.00(1) 0.04(1)
C(25) 0.059(9) 0.10(1) 0.12(1) 0.016(8) -0.020(8) 0.007(9)
B 0.051(8) 0.056(8) 0.068(8) 0.000(7) 0.006(7) 0.003(7)

loop_
_geom_bond_atom_site_label_1
_geom_bond_atom_site_label_2
_geom_bond_distance
_geom_bond_site_symmetry_1
_geom_bond_site_symmetry_2
_geom_bond_publ_flag
Ru N(1) 1.735(8) . . yes
Ru N(2) 2.072(7) . . yes
Ru N(4) 2.124(8) . . yes
Ru N(6) 2.126(8) . . yes
Ru C(10) 2.152(10) . . yes
Ru C(18) 2.017(10) . . yes
O(1) N(1) 1.165(9) . . yes
O(2) C(11) 1.23(1) . . yes
N(2) N(3) 1.354(9) . . yes
N(2) C(1) 1.37(1) . . yes
N(3) C(3) 1.38(1) . . yes
N(3) B 1.53(1) . . yes
N(4) N(5) 1.367(10) . . yes
N(4) C(4) 1.34(1) . . yes
N(5) C(6) 1.38(1) . . yes
N(5) B 1.53(1) . . yes
N(6) N(7) 1.37(1) . . yes
N(6) C(7) 1.35(1) . . yes
N(7) C(9) 1.34(1) . . yes
N(7) B 1.52(1) . . yes
C(1) C(2) 1.36(1) . . yes
C(2) C(3) 1.35(1) . . yes
C(4) C(5) 1.38(2) . . yes
C(5) C(6) 1.41(2) . . yes
C(7) C(8) 1.44(1) . . yes
C(8) C(9) 1.39(2) . . yes
C(10) C(11) 1.45(1) . . yes
C(11) C(12) 1.54(1) . . yes
C(12) C(13) 1.39(1) . . yes
C(12) C(17) 1.37(1) . . yes
C(13) C(14) 1.31(2) . . yes
C(14) C(15) 1.39(2) . . yes
C(15) C(16) 1.46(2) . . yes
C(16) C(17) 1.40(1) . . yes
C(18) C(19) 1.17(1) . . yes
C(19) C(20) 1.48(1) . . yes
C(20) C(21) 1.40(1) . . yes
C(20) C(25) 1.36(1) . . yes
C(21) C(22) 1.34(1) . . yes
C(22) C(23) 1.36(2) . . yes
C(23) C(24) 1.31(2) . . yes
C(24) C(25) 1.41(2) . . yes
